data_4033668
loop_
_publ_author_name
'Wang, Zeng'
'You, Chenhui'
'Wang, Changfang'
'Weng, Zhiqiang'

_publ_section_title
;
 Perfluorocarboxylic Anhydrides Triggered Cyclization: A Simple Access to
 4-Perfluoroalkylpyridines.
;
_journal_name_full 'The Journal of organic chemistry'
_journal_paper_doi 10.1021/acs.joc.9b02254
_journal_year 2019
_chemical_formula_moiety 'C18 H12 F3 N'
_chemical_formula_sum 'C18 H12 F3 N'
_chemical_formula_weight 299.29
_space_group_crystal_system monoclinic
_space_group_IT_number 14
_space_group_name_Hall '-P 2ybc'
_space_group_name_H-M_alt 'P 1 21/c 1'
_symmetry_space_group_name_Hall '-P 2ybc'
_symmetry_space_group_name_H-M 'P 1 21/c 1'
_atom_sites_solution_hydrogens geom
_audit_creation_date 2019-03-27
_audit_creation_method
;
Olex2 1.2
(compiled 2018.05.29 svn.r3508 for OlexSys, GUI svn.r5506)
;
_cell_angle_alpha 90
_cell_angle_beta 104.422(8)
_cell_angle_gamma 90
_cell_formula_units_Z 4
_cell_length_a 10.242(6)
_cell_length_b 17.151(10)
_cell_length_c 8.623(5)
_cell_measurement_reflns_used 2214
_cell_measurement_temperature 296(2)
_cell_measurement_theta_max 24.87
_cell_measurement_theta_min 2.44
_cell_volume 1467.0(15)
_computing_cell_refinement 'SAINT v8.34A (Bruker, 2013)'
_computing_data_reduction 'SAINT v8.34A (Bruker, 2013)'
_computing_molecular_graphics 'Olex2 (Dolomanov et al., 2009)'
_computing_publication_material 'Olex2 (Dolomanov et al., 2009)'
_computing_structure_refinement 'ShelXL (Sheldrick, 2015)'
_computing_structure_solution 'SHELXS-97 (Sheldrick, 1990)'
_diffrn_ambient_temperature 296.15
_diffrn_measured_fraction_theta_full 0.935
_diffrn_measured_fraction_theta_max 0.963
_diffrn_measurement_device_type 'CCD area detector'
_diffrn_measurement_method 'phi and omega scans'
_diffrn_radiation_monochromator graphite
_diffrn_radiation_type MoK\a
_diffrn_radiation_wavelength 0.71073
_diffrn_reflns_av_R_equivalents 0.0179
_diffrn_reflns_av_unetI/netI 0.0265
_diffrn_reflns_Laue_measured_fraction_full 0.935
_diffrn_reflns_Laue_measured_fraction_max 0.963
_diffrn_reflns_limit_h_max 11
_diffrn_reflns_limit_h_min -12
_diffrn_reflns_limit_k_max 20
_diffrn_reflns_limit_k_min -15
_diffrn_reflns_limit_l_max 10
_diffrn_reflns_limit_l_min -10
_diffrn_reflns_number 4507
_diffrn_reflns_point_group_measured_fraction_full 0.935
_diffrn_reflns_point_group_measured_fraction_max 0.963
_diffrn_reflns_theta_full 25.242
_diffrn_reflns_theta_max 24.981
_diffrn_reflns_theta_min 2.053
_exptl_absorpt_coefficient_mu 0.106
_exptl_absorpt_correction_type none
_exptl_crystal_colour colorless
_exptl_crystal_density_diffrn 1.355
_exptl_crystal_density_method 'not measured'
_exptl_crystal_description block
_exptl_crystal_F_000 616
_exptl_crystal_size_max 0.15
_exptl_crystal_size_mid 0.09
_exptl_crystal_size_min 0.06
_refine_diff_density_max 0.380
_refine_diff_density_min -0.307
_refine_diff_density_rms 0.071
_refine_ls_extinction_method none
_refine_ls_goodness_of_fit_ref 1.132
_refine_ls_hydrogen_treatment constr
_refine_ls_matrix_type full
_refine_ls_number_parameters 199
_refine_ls_number_reflns 2484
_refine_ls_number_restraints 0
_refine_ls_restrained_S_all 1.132
_refine_ls_R_factor_all 0.0776
_refine_ls_R_factor_gt 0.0629
_refine_ls_shift/su_max 0.000
_refine_ls_shift/su_mean 0.000
_refine_ls_structure_factor_coef Fsqd
_refine_ls_weighting_details
;
 w=1/[\s^2^(Fo^2^)+(0.0942P)^2^+0.3858P]
 where P=(Fo^2^+2Fc^2^)/3
;
_refine_ls_weighting_scheme calc
_refine_ls_wR_factor_gt 0.1713
_refine_ls_wR_factor_ref 0.1818
_reflns_Friedel_coverage 0.000
_reflns_number_gt 1900
_reflns_number_total 2484
_reflns_threshold_expression 'I > 2\s(I)'
_cod_data_source_file jo9b02254_si_002.cif
_cod_data_source_block p21_
_cod_original_cell_volume 1466.9(15)
_cod_database_code 4033668
_shelxl_version_number 2013-2
_shelx_space_group_comment
;
The symmetry employed for this shelxl refinement is uniquely defined
by the following loop, which should always be used as a source of
symmetry information in preference to the above space-group names.
They are only intended as comments.
;
_olex2_refinement_description
;
1. Fixed Uiso
 At 1.2 times of:
  All C(H) groups
2.a Aromatic/amide H refined with riding coordinates:
 C4(H4), C5(H5), C8(H8), C10(H10), C12(H12), C13(H13), C14(H14), C17(H17),
 C19(H19), C20(H20), C21(H21), C22(H22)
;
_olex2_submission_special_instructions 'No special instructions were received'

loop_
_space_group_symop_operation_xyz
'x, y, z'
'-x, y+1/2, -z+1/2'
'-x, -y, -z'
'x, -y-1/2, z-1/2'

loop_
_atom_site_label
_atom_site_type_symbol
_atom_site_fract_x
_atom_site_fract_y
_atom_site_fract_z
_atom_site_U_iso_or_equiv
_atom_site_adp_type
_atom_site_occupancy
_atom_site_site_symmetry_order
_atom_site_calc_flag
_atom_site_refinement_flags_posn
N1 N 0.94429(17) 0.06306(10) 0.81648(19) 0.0452(5) Uani 1 1 d .
C2 C 1.1247(2) 0.01439(13) 0.7078(2) 0.0469(5) Uani 1 1 d .
C3 C 0.8298(2) 0.05512(12) 0.8648(2) 0.0451(5) Uani 1 1 d .
C4 C 0.7616(2) -0.01652(13) 0.8513(3) 0.0532(6) Uani 1 1 d .
H4 H 0.6841 -0.0221 0.8882 0.064 Uiso 1 1 calc R
C5 C 0.9278(2) -0.07038(13) 0.7303(2) 0.0508(6) Uani 1 1 d .
H5 H 0.9613 -0.1117 0.6819 0.061 Uiso 1 1 calc R
C6 C 0.9946(2) 0.00192(12) 0.7521(2) 0.0441(5) Uani 1 1 d .
C7 C 0.7819(2) 0.12512(13) 0.9366(2) 0.0506(6) Uani 1 1 d .
C8 C 1.3044(3) 0.10069(17) 0.6798(3) 0.0719(7) Uani 1 1 d .
H8 H 1.3408 0.1506 0.6861 0.086 Uiso 1 1 calc R
C9 C 0.8119(2) -0.07875(13) 0.7820(3) 0.0532(6) Uani 1 1 d .
C10 C 0.8684(3) 0.18806(14) 0.9877(3) 0.0601(6) Uani 1 1 d .
H10 H 0.9558 0.1866 0.9747 0.072 Uiso 1 1 calc R
F11 F 0.7928(3) -0.20918(11) 0.6886(3) 0.1283(9) Uani 1 1 d .
C12 C 1.1958(3) -0.04700(15) 0.6615(3) 0.0650(7) Uani 1 1 d .
H12 H 1.1603 -0.0972 0.6550 0.078 Uiso 1 1 calc R
C13 C 1.1818(2) 0.08865(15) 0.7164(3) 0.0608(6) Uani 1 1 d .
H13 H 1.1368 0.1307 0.7473 0.073 Uiso 1 1 calc R
C14 C 0.6508(3) 0.13074(17) 0.9549(3) 0.0696(7) Uani 1 1 d .
H14 H 0.5911 0.0897 0.9218 0.083 Uiso 1 1 calc R
F15 F 0.7451(3) -0.18725(12) 0.9078(2) 0.1321(10) Uani 1 1 d .
C16 C 0.7415(3) -0.15577(16) 0.7688(3) 0.0693(7) Uani 1 1 d .
C17 C 1.3725(3) 0.03914(18) 0.6341(3) 0.0719(8) Uani 1 1 d .
H17 H 1.4548 0.0473 0.6094 0.086 Uiso 1 1 calc R
F18 F 0.6142(2) -0.15204(12) 0.6919(3) 0.1283(9) Uani 1 1 d .
C19 C 1.3181(3) -0.03457(18) 0.6251(4) 0.0762(8) Uani 1 1 d .
H19 H 1.3639 -0.0763 0.5943 0.091 Uiso 1 1 calc R
C20 C 0.6949(4) 0.2569(2) 1.0752(4) 0.0867(10) Uani 1 1 d .
H20 H 0.6663 0.3002 1.1228 0.104 Uiso 1 1 calc R
C21 C 0.8247(3) 0.25327(17) 1.0584(3) 0.0785(8) Uani 1 1 d .
H21 H 0.8838 0.2944 1.0941 0.094 Uiso 1 1 calc R
C22 C 0.6078(3) 0.1966(2) 1.0217(4) 0.0848(9) Uani 1 1 d .
H22 H 0.5192 0.1997 1.0301 0.102 Uiso 1 1 calc R

loop_
_atom_site_aniso_label
_atom_site_aniso_U_11
_atom_site_aniso_U_22
_atom_site_aniso_U_33
_atom_site_aniso_U_23
_atom_site_aniso_U_13
_atom_site_aniso_U_12
N1 0.0531(10) 0.0408(9) 0.0389(9) 0.0007(7) 0.0062(7) 0.0038(7)
C2 0.0549(13) 0.0452(12) 0.0377(10) 0.0027(9) 0.0062(9) 0.0076(9)
C3 0.0503(12) 0.0453(12) 0.0361(10) 0.0030(9) 0.0043(8) 0.0028(9)
C4 0.0530(13) 0.0561(14) 0.0499(12) 0.0060(10) 0.0114(10) -0.0003(10)
C5 0.0632(14) 0.0412(12) 0.0445(11) -0.0022(9) 0.0071(10) 0.0038(10)
C6 0.0546(12) 0.0398(11) 0.0342(10) 0.0028(8) 0.0038(8) 0.0047(9)
C7 0.0586(13) 0.0543(13) 0.0371(10) 0.0027(9) 0.0085(9) 0.0086(10)
C8 0.0662(16) 0.0670(17) 0.0855(18) -0.0063(14) 0.0249(14) -0.0091(13)
C9 0.0615(14) 0.0454(13) 0.0483(12) 0.0040(10) 0.0054(10) -0.0030(10)
C10 0.0684(15) 0.0534(14) 0.0541(13) -0.0038(11) 0.0072(11) 0.0063(11)
F11 0.157(2) 0.0609(11) 0.188(2) -0.0408(13) 0.0839(18) -0.0348(12)
C12 0.0724(16) 0.0507(14) 0.0761(16) -0.0030(12) 0.0261(13) 0.0063(12)
C13 0.0609(15) 0.0526(14) 0.0705(15) -0.0056(12) 0.0193(12) 0.0020(11)
C14 0.0692(17) 0.0763(18) 0.0662(15) -0.0054(14) 0.0225(13) 0.0072(13)
F15 0.203(3) 0.0906(14) 0.0967(14) 0.0216(12) 0.0260(15) -0.0636(15)
C16 0.0759(18) 0.0537(15) 0.0766(17) 0.0004(13) 0.0160(14) -0.0103(12)
C17 0.0571(15) 0.091(2) 0.0713(16) -0.0028(15) 0.0225(12) 0.0029(14)
F18 0.0869(14) 0.0862(14) 0.186(2) 0.0101(14) -0.0150(14) -0.0335(10)
C19 0.0784(18) 0.0722(19) 0.0846(19) -0.0042(15) 0.0326(15) 0.0183(14)
C20 0.105(2) 0.086(2) 0.0679(18) -0.0155(16) 0.0200(16) 0.0337(19)
C21 0.102(2) 0.0607(17) 0.0652(16) -0.0145(13) 0.0056(15) 0.0089(15)
C22 0.085(2) 0.098(2) 0.0771(18) -0.0100(17) 0.0294(16) 0.0234(18)

loop_
_atom_type_symbol
_atom_type_description
_atom_type_scat_dispersion_real
_atom_type_scat_dispersion_imag
_atom_type_scat_source
C C 0.0033 0.0016 'International Tables Vol C Tables 4.2.6.8 and 6.1.1.4'
H H 0.0000 0.0000 'International Tables Vol C Tables 4.2.6.8 and 6.1.1.4'
F F 0.0171 0.0103 'International Tables Vol C Tables 4.2.6.8 and 6.1.1.4'
N N 0.0061 0.0033 'International Tables Vol C Tables 4.2.6.8 and 6.1.1.4'

loop_
_geom_angle_atom_site_label_1
_geom_angle_atom_site_label_2
_geom_angle_atom_site_label_3
_geom_angle
C3 N1 C6 120.06(18)
C12 C2 C6 121.9(2)
C12 C2 C13 117.6(2)
C13 C2 C6 120.44(19)
N1 C3 C4 121.10(19)
N1 C3 C7 116.74(18)
C4 C3 C7 122.14(19)
C9 C4 C3 118.7(2)
C9 C5 C6 118.6(2)
N1 C6 C2 116.87(18)
N1 C6 C5 121.2(2)
C5 C6 C2 121.90(19)
C10 C7 C3 120.4(2)
C14 C7 C3 122.0(2)
C14 C7 C10 117.6(2)
C17 C8 C13 120.3(3)
C4 C9 C16 119.3(2)
C5 C9 C4 120.2(2)
C5 C9 C16 120.4(2)
C7 C10 C21 120.6(3)
C19 C12 C2 121.1(3)
C8 C13 C2 121.0(2)
C22 C14 C7 121.2(3)
F11 C16 C9 113.7(2)
F15 C16 C9 113.1(2)
F15 C16 F11 105.5(3)
F15 C16 F18 106.4(3)
F18 C16 C9 113.3(2)
F18 C16 F11 104.0(3)
C19 C17 C8 119.6(3)
C17 C19 C12 120.4(2)
C22 C20 C21 119.8(3)
C20 C21 C10 120.3(3)
C20 C22 C14 120.5(3)

loop_
_geom_bond_atom_site_label_1
_geom_bond_atom_site_label_2
_geom_bond_distance
N1 C3 1.346(3)
N1 C6 1.347(3)
C2 C6 1.491(3)
C2 C12 1.394(3)
C2 C13 1.396(3)
C3 C4 1.404(3)
C3 C7 1.489(3)
C4 C9 1.384(3)
C5 C6 1.406(3)
C5 C9 1.376(3)
C7 C10 1.396(3)
C7 C14 1.394(4)
C8 C13 1.384(4)
C8 C17 1.376(4)
C9 C16 1.495(3)
C10 C21 1.399(4)
F11 C16 1.332(3)
C12 C19 1.382(4)
C14 C22 1.388(4)
F15 C16 1.306(3)
C16 F18 1.309(3)
C17 C19 1.376(4)
C20 C21 1.374(4)
C20 C22 1.369(5)
